data_4084866
loop_
_publ_author_name
'Yuan, Jia'
'Han, Zhi-Jun'
'Peng, Hui'
'Pi, Yun-Xiao'
'Chen, You'
'Liu, Sheng-Hua'
'Yu, Guang-Ao'

_publ_section_title
;
 Indenyl Ruthenium Complexes with an Unusual \h3Coordination Mode
;
_journal_issue 24
_journal_name_full Organometallics
_journal_page_first 7325
_journal_paper_doi 10.1021/om500760w
_journal_volume 33
_journal_year 2014
_chemical_formula_sum 'C36 H37 O6 P Ru2'
_chemical_formula_weight 798.77
_chemical_name_systematic
; 
 ? 
;
_space_group_IT_number 2
_symmetry_cell_setting triclinic
_symmetry_space_group_name_Hall '-P 1'
_symmetry_space_group_name_H-M 'P -1'
_atom_sites_solution_hydrogens geom
_atom_sites_solution_primary direct
_atom_sites_solution_secondary difmap
_audit_creation_method SHELXL-97
_cell_angle_alpha 90.8630(10)
_cell_angle_beta 96.9000(10)
_cell_angle_gamma 115.4680(10)
_cell_formula_units_Z 2
_cell_length_a 10.2797(5)
_cell_length_b 11.2244(5)
_cell_length_c 16.2963(8)
_cell_measurement_reflns_used 8505
_cell_measurement_temperature 220(2)
_cell_measurement_theta_max 31.93
_cell_measurement_theta_min 2.26
_cell_volume 1680.63(14)
_computing_cell_refinement 'Bruker SAINT'
_computing_data_collection 'Bruker APEX2'
_computing_data_reduction 'Bruker SAINT'
_computing_molecular_graphics 'Bruker SHELXTL'
_computing_publication_material 'Bruker SHELXTL'
_computing_structure_refinement 'SHELXL-97 (Sheldrick, 1997)'
_computing_structure_solution 'SHELXS-97 (Sheldrick, 1990)'
_diffrn_ambient_temperature 220(2)
_diffrn_measured_fraction_theta_full 0.984
_diffrn_measured_fraction_theta_max 0.984
_diffrn_measurement_device_type 'Bruker APEX-II CCD'
_diffrn_measurement_method '\f and \w scans'
_diffrn_radiation_monochromator graphite
_diffrn_radiation_source 'fine-focus sealed tube'
_diffrn_radiation_type MoK\a
_diffrn_radiation_wavelength 0.71073
_diffrn_reflns_av_R_equivalents 0.0174
_diffrn_reflns_av_sigmaI/netI 0.0302
_diffrn_reflns_limit_h_max 12
_diffrn_reflns_limit_h_min -11
_diffrn_reflns_limit_k_max 8
_diffrn_reflns_limit_k_min -13
_diffrn_reflns_limit_l_max 20
_diffrn_reflns_limit_l_min -20
_diffrn_reflns_number 11567
_diffrn_reflns_theta_full 26.00
_diffrn_reflns_theta_max 26.00
_diffrn_reflns_theta_min 2.02
_diffrn_standards_number 0
_exptl_absorpt_coefficient_mu 0.990
_exptl_absorpt_correction_T_max 0.9075
_exptl_absorpt_correction_T_min 0.9057
_exptl_absorpt_correction_type none
_exptl_crystal_density_diffrn 1.578
_exptl_crystal_density_method 'not measured'
_exptl_crystal_F_000 808
_exptl_crystal_size_max 0.10
_exptl_crystal_size_mid 0.10
_exptl_crystal_size_min 0.10
_refine_diff_density_max 0.837
_refine_diff_density_min -0.647
_refine_diff_density_rms 0.153
_refine_ls_extinction_method none
_refine_ls_goodness_of_fit_ref 1.152
_refine_ls_hydrogen_treatment mixed
_refine_ls_matrix_type full
_refine_ls_number_parameters 409
_refine_ls_number_reflns 6496
_refine_ls_number_restraints 0
_refine_ls_restrained_S_all 1.152
_refine_ls_R_factor_all 0.0312
_refine_ls_R_factor_gt 0.0246
_refine_ls_shift/su_max 0.001
_refine_ls_shift/su_mean 0.000
_refine_ls_structure_factor_coef Fsqd
_refine_ls_weighting_details 'calc w=1/[\s^2^(Fo^2^)+(0.0754P)^2^+0.7207P] where P=(Fo^2^+2Fc^2^)/3'
_refine_ls_weighting_scheme calc
_refine_ls_wR_factor_gt 0.0763
_refine_ls_wR_factor_ref 0.1150
_reflns_number_gt 5790
_reflns_number_total 6496
_reflns_threshold_expression >2sigma(I)
_cod_data_source_file om500760w_si_002.cif
_cod_data_source_block 6
_cod_depositor_comments
;
The following automatic conversions were performed:

'_symmetry_cell_setting' value 'Triclinic' changed to 'triclinic'
according to
/home/saulius/struct/COD-crude-data--automatic-downloads/rss-feeds/ACS/lib/dictionaries/cif_core.dic
dictionary named 'cif_core.dic' version 2.4.2 from 2011-04-26.

Automatic conversion script
Id: cif_fix_values 2935 2014-11-11 08:27:57Z andrius 

 Adding full bibliography for 4084864--4084866.cif.
;
_cod_original_sg_symbol_H-M P-1
_cod_database_code 4084866

loop_
_symmetry_equiv_pos_as_xyz
'x, y, z'
'-x, -y, -z'

loop_
_atom_site_label
_atom_site_type_symbol
_atom_site_fract_x
_atom_site_fract_y
_atom_site_fract_z
_atom_site_U_iso_or_equiv
_atom_site_adp_type
_atom_site_occupancy
_atom_site_symmetry_multiplicity
_atom_site_calc_flag
_atom_site_refinement_flags
Ru1 Ru 0.31027(3) 0.71994(2) 0.412171(14) 0.01244(10) Uani 1 1 d .
Ru2 Ru 0.11496(3) 0.49726(2) 0.315518(15) 0.01346(10) Uani 1 1 d .
C1 C 0.3307(3) 0.9491(3) 0.25318(19) 0.0138(6) Uani 1 1 d .
H1 H 0.2759 0.9649 0.2037 0.017 Uiso 1 1 calc R
C2 C 0.3845(4) 1.0715(3) 0.31549(19) 0.0167(6) Uani 1 1 d .
H2A H 0.3009 1.0840 0.3294 0.020 Uiso 1 1 calc R
H2B H 0.4345 1.0567 0.3666 0.020 Uiso 1 1 calc R
C3 C 0.4886(4) 1.1960(3) 0.2789(2) 0.0224(7) Uani 1 1 d .
H3A H 0.4350 1.2165 0.2318 0.027 Uiso 1 1 calc R
H3B H 0.5259 1.2707 0.3208 0.027 Uiso 1 1 calc R
C4 C 0.6162(4) 1.1798(3) 0.2503(2) 0.0250(8) Uani 1 1 d .
H4A H 0.6768 1.1696 0.2984 0.030 Uiso 1 1 calc R
H4B H 0.6763 1.2592 0.2241 0.030 Uiso 1 1 calc R
C5 C 0.5618(4) 1.0584(3) 0.1884(2) 0.0192(7) Uani 1 1 d .
H5A H 0.5104 1.0731 0.1378 0.023 Uiso 1 1 calc R
H5B H 0.6452 1.0465 0.1734 0.023 Uiso 1 1 calc R
C6 C 0.4597(3) 0.9335(3) 0.22504(19) 0.0163(6) Uani 1 1 d .
H6A H 0.5139 0.9141 0.2725 0.020 Uiso 1 1 calc R
H6B H 0.4235 0.8585 0.1833 0.020 Uiso 1 1 calc R
C7 C 0.0343(3) 0.8208(3) 0.29784(19) 0.0148(6) Uani 1 1 d .
H7 H -0.0478 0.7319 0.2846 0.018 Uiso 1 1 calc R
C8 C 0.0201(4) 0.8686(4) 0.3839(2) 0.0214(7) Uani 1 1 d .
H8A H 0.0245 0.8062 0.4243 0.026 Uiso 1 1 calc R
H8B H 0.1018 0.9551 0.4011 0.026 Uiso 1 1 calc R
C9 C -0.1237(4) 0.8799(4) 0.3826(2) 0.0245(8) Uani 1 1 d .
H9A H -0.2048 0.7912 0.3732 0.029 Uiso 1 1 calc R
H9B H -0.1257 0.9176 0.4368 0.029 Uiso 1 1 calc R
C10 C -0.1448(4) 0.9662(4) 0.3155(2) 0.0255(8) Uani 1 1 d .
H10A H -0.2402 0.9664 0.3148 0.031 Uiso 1 1 calc R
H10B H -0.0699 1.0575 0.3275 0.031 Uiso 1 1 calc R
C11 C -0.1345(4) 0.9125(4) 0.2312(2) 0.0218(7) Uani 1 1 d .
H11A H -0.1468 0.9688 0.1885 0.026 Uiso 1 1 calc R
H11B H -0.2131 0.8231 0.2181 0.026 Uiso 1 1 calc R
C12 C 0.0119(4) 0.9086(3) 0.23075(19) 0.0166(6) Uani 1 1 d .
H12A H 0.0903 0.9986 0.2412 0.020 Uiso 1 1 calc R
H12B H 0.0157 0.8735 0.1761 0.020 Uiso 1 1 calc R
C13 C 0.1635(3) 0.6596(3) 0.22327(19) 0.0129(6) Uani 1 1 d .
C14 C 0.2798(3) 0.6193(3) 0.2365(2) 0.0135(6) Uani 1 1 d .
C15 C 0.2942(4) 0.5637(3) 0.1609(2) 0.0172(7) Uani 1 1 d .
C16 C 0.1895(4) 0.5749(3) 0.09794(19) 0.0174(7) Uani 1 1 d .
H16 H 0.1756 0.5467 0.0416 0.021 Uiso 1 1 calc R
C17 C 0.1137(3) 0.6324(3) 0.13214(19) 0.0155(6) Uani 1 1 d .
C18 C 0.0100(4) 0.6739(3) 0.08448(19) 0.0165(6) Uani 1 1 d .
C19 C -0.1383(4) 0.6188(3) 0.09426(19) 0.0180(7) Uani 1 1 d .
C20 C -0.2307(4) 0.6658(4) 0.0524(2) 0.0243(7) Uani 1 1 d .
H20 H -0.3292 0.6279 0.0600 0.029 Uiso 1 1 calc R
C21 C -0.1815(4) 0.7674(4) -0.0007(2) 0.0265(8) Uani 1 1 d .
C22 C 0.0600(4) 0.7732(3) 0.02714(19) 0.0207(7) Uani 1 1 d .
C23 C -0.2024(4) 0.5021(3) 0.1461(2) 0.0210(7) Uani 1 1 d .
H23A H -0.1765 0.5325 0.2044 0.032 Uiso 1 1 calc R
H23B H -0.1643 0.4389 0.1351 0.032 Uiso 1 1 calc R
H23C H -0.3075 0.4600 0.1322 0.032 Uiso 1 1 calc R
C24 C -0.2826(5) 0.8174(4) -0.0458(3) 0.0420(11) Uani 1 1 d .
H24A H -0.2264 0.9060 -0.0619 0.063 Uiso 1 1 calc R
H24B H -0.3502 0.8193 -0.0097 0.063 Uiso 1 1 calc R
H24C H -0.3362 0.7591 -0.0949 0.063 Uiso 1 1 calc R
C25 C 0.2144(4) 0.8318(4) 0.0092(2) 0.0245(8) Uani 1 1 d .
H25A H 0.2326 0.7642 -0.0180 0.037 Uiso 1 1 calc R
H25B H 0.2803 0.8656 0.0607 0.037 Uiso 1 1 calc R
H25C H 0.2299 0.9035 -0.0267 0.037 Uiso 1 1 calc R
C26 C 0.3604(3) 0.6265(3) 0.31475(19) 0.0149(6) Uani 1 1 d .
C27 C 0.4641(4) 0.5732(3) 0.3123(2) 0.0191(7) Uani 1 1 d .
H27 H 0.5208 0.5722 0.3618 0.023 Uiso 1 1 calc R
C28 C 0.4828(4) 0.5232(3) 0.2390(2) 0.0205(7) Uani 1 1 d .
H28 H 0.5542 0.4918 0.2400 0.025 Uiso 1 1 calc R
C29 C 0.3991(4) 0.5176(3) 0.1626(2) 0.0203(7) Uani 1 1 d .
H29 H 0.4144 0.4830 0.1137 0.024 Uiso 1 1 calc R
C30 C -0.0414(4) 0.5033(3) 0.3629(2) 0.0210(7) Uani 1 1 d .
C31 C 0.0119(4) 0.3505(3) 0.2320(2) 0.0197(7) Uani 1 1 d .
C32 C 0.1422(4) 0.3810(3) 0.3932(2) 0.0228(7) Uani 1 1 d .
C33 C 0.4959(4) 0.8681(3) 0.43668(19) 0.0185(7) Uani 1 1 d .
C34 C 0.3750(4) 0.6199(3) 0.4873(2) 0.0201(7) Uani 1 1 d .
C35 C 0.2155(4) 0.7581(3) 0.4991(2) 0.0176(7) Uani 1 1 d .
C64 C -0.0361(4) 0.8173(3) -0.0132(2) 0.0244(8) Uani 1 1 d .
H64 H -0.0019 0.8834 -0.0505 0.029 Uiso 1 1 calc R
O1 O -0.1359(3) 0.5080(3) 0.39125(18) 0.0327(6) Uani 1 1 d .
O2 O -0.0498(3) 0.2602(2) 0.18686(16) 0.0277(6) Uani 1 1 d .
O3 O 0.1619(3) 0.3110(3) 0.43738(18) 0.0332(6) Uani 1 1 d .
O4 O 0.6117(3) 0.9490(2) 0.45324(15) 0.0245(5) Uani 1 1 d .
O5 O 0.4195(3) 0.5667(3) 0.53295(16) 0.0313(6) Uani 1 1 d .
O6 O 0.1649(3) 0.7744(2) 0.55425(14) 0.0220(5) Uani 1 1 d .
P1 P 0.20424(8) 0.79799(8) 0.29655(5) 0.01159(17) Uani 1 1 d .

loop_
_atom_site_aniso_label
_atom_site_aniso_U_11
_atom_site_aniso_U_22
_atom_site_aniso_U_33
_atom_site_aniso_U_23
_atom_site_aniso_U_13
_atom_site_aniso_U_12
Ru1 0.01470(15) 0.01298(15) 0.01129(15) 0.00313(10) 0.00268(10) 0.00730(11)
Ru2 0.01520(16) 0.01142(15) 0.01432(15) 0.00364(10) 0.00500(10) 0.00549(11)
C1 0.0157(15) 0.0128(15) 0.0132(14) 0.0015(12) 0.0034(12) 0.0061(12)
C2 0.0208(16) 0.0125(15) 0.0155(15) 0.0013(12) -0.0002(12) 0.0066(13)
C3 0.0281(18) 0.0133(16) 0.0195(16) 0.0031(13) 0.0022(14) 0.0034(14)
C4 0.0187(17) 0.0173(17) 0.0311(19) 0.0066(14) -0.0002(14) 0.0011(14)
C5 0.0180(16) 0.0209(17) 0.0181(15) 0.0078(13) 0.0057(12) 0.0068(14)
C6 0.0140(15) 0.0190(16) 0.0144(15) 0.0024(12) 0.0043(12) 0.0052(13)
C7 0.0127(14) 0.0158(15) 0.0175(15) 0.0010(12) 0.0028(12) 0.0076(12)
C8 0.0256(18) 0.0286(19) 0.0185(16) 0.0046(14) 0.0063(13) 0.0187(15)
C9 0.0226(18) 0.039(2) 0.0182(16) 0.0005(15) 0.0062(13) 0.0186(16)
C10 0.0262(19) 0.036(2) 0.0255(18) -0.0007(15) 0.0054(14) 0.0236(17)
C11 0.0202(17) 0.0318(19) 0.0170(16) 0.0005(14) -0.0006(13) 0.0156(15)
C12 0.0211(16) 0.0174(16) 0.0146(14) 0.0025(12) 0.0040(12) 0.0112(13)
C13 0.0157(15) 0.0078(14) 0.0165(15) 0.0039(11) 0.0037(12) 0.0060(12)
C14 0.0133(15) 0.0085(14) 0.0205(15) 0.0035(12) 0.0049(12) 0.0056(12)
C15 0.0211(16) 0.0117(15) 0.0174(15) 0.0038(12) 0.0092(12) 0.0041(13)
C16 0.0204(16) 0.0148(15) 0.0144(15) 0.0011(12) 0.0067(12) 0.0043(13)
C17 0.0175(15) 0.0096(14) 0.0179(15) 0.0013(12) 0.0036(12) 0.0043(12)
C18 0.0236(17) 0.0154(16) 0.0120(14) -0.0040(12) 0.0018(12) 0.0103(14)
C19 0.0185(16) 0.0189(16) 0.0126(14) -0.0038(12) -0.0004(12) 0.0053(13)
C20 0.0216(17) 0.0256(18) 0.0238(17) -0.0069(14) -0.0033(14) 0.0104(15)
C21 0.035(2) 0.0211(18) 0.0233(17) -0.0067(14) -0.0129(15) 0.0166(16)
C22 0.0312(19) 0.0166(16) 0.0116(14) -0.0008(12) 0.0018(13) 0.0083(14)
C23 0.0165(16) 0.0231(17) 0.0247(17) 0.0024(14) 0.0042(13) 0.0094(14)
C24 0.047(3) 0.027(2) 0.050(3) -0.0005(19) -0.020(2) 0.021(2)
C25 0.031(2) 0.0224(18) 0.0182(16) 0.0051(14) 0.0061(14) 0.0094(15)
C26 0.0135(15) 0.0119(15) 0.0173(15) 0.0012(12) 0.0052(12) 0.0029(12)
C27 0.0195(16) 0.0176(16) 0.0215(16) 0.0055(13) 0.0062(13) 0.0082(14)
C28 0.0179(16) 0.0180(16) 0.0309(18) 0.0041(14) 0.0052(14) 0.0123(14)
C29 0.0223(17) 0.0179(16) 0.0230(16) 0.0012(13) 0.0091(13) 0.0095(14)
C30 0.0249(18) 0.0189(17) 0.0205(16) 0.0077(13) 0.0104(14) 0.0085(14)
C31 0.0215(17) 0.0162(17) 0.0237(17) 0.0059(14) 0.0102(14) 0.0084(14)
C32 0.0217(18) 0.0216(18) 0.0231(17) 0.0063(14) 0.0085(14) 0.0061(15)
C33 0.0242(18) 0.0219(17) 0.0140(15) 0.0021(13) 0.0052(13) 0.0135(15)
C34 0.0242(17) 0.0210(17) 0.0190(16) 0.0021(13) 0.0050(13) 0.0131(15)
C35 0.0179(16) 0.0168(16) 0.0182(16) 0.0039(12) 0.0028(13) 0.0074(13)
C64 0.038(2) 0.0178(17) 0.0172(16) 0.0006(13) -0.0004(14) 0.0125(16)
O1 0.0315(15) 0.0306(15) 0.0421(16) 0.0108(12) 0.0212(13) 0.0147(12)
O2 0.0304(14) 0.0177(13) 0.0286(13) -0.0032(11) 0.0012(11) 0.0053(11)
O3 0.0350(15) 0.0294(15) 0.0381(15) 0.0168(12) 0.0048(12) 0.0163(13)
O4 0.0163(12) 0.0237(13) 0.0272(13) -0.0016(10) 0.0003(10) 0.0035(11)
O5 0.0429(16) 0.0438(17) 0.0190(12) 0.0121(11) 0.0047(11) 0.0293(14)
O6 0.0233(12) 0.0239(13) 0.0191(12) 0.0035(10) 0.0070(10) 0.0093(10)
P1 0.0128(4) 0.0116(4) 0.0112(4) 0.0018(3) 0.0026(3) 0.0058(3)

loop_
_atom_type_symbol
_atom_type_description
_atom_type_scat_dispersion_real
_atom_type_scat_dispersion_imag
_atom_type_scat_source
C C 0.0033 0.0016 'International Tables Vol C Tables 4.2.6.8 and 6.1.1.4'
H H 0.0000 0.0000 'International Tables Vol C Tables 4.2.6.8 and 6.1.1.4'
O O 0.0106 0.0060 'International Tables Vol C Tables 4.2.6.8 and 6.1.1.4'
P P 0.1023 0.0942 'International Tables Vol C Tables 4.2.6.8 and 6.1.1.4'
Ru Ru -1.2594 0.8363 'International Tables Vol C Tables 4.2.6.8 and 6.1.1.4'

loop_
_geom_angle_atom_site_label_1
_geom_angle_atom_site_label_2
_geom_angle_atom_site_label_3
_geom_angle
C33 Ru1 C34 89.98(15)
C33 Ru1 C35 98.52(14)
C34 Ru1 C35 89.09(14)
C33 Ru1 C26 97.36(12)
C34 Ru1 C26 87.65(13)
C35 Ru1 C26 163.78(13)
C33 Ru1 P1 99.82(10)
C34 Ru1 P1 166.46(10)
C35 Ru1 P1 98.58(10)
C26 Ru1 P1 81.88(9)
C33 Ru1 Ru2 151.74(9)
C34 Ru1 Ru2 92.96(10)
C35 Ru1 Ru2 109.62(10)
C26 Ru1 Ru2 54.75(8)
P1 Ru1 Ru2 73.99(2)
C30 Ru2 C32 93.77(15)
C30 Ru2 C31 101.16(15)
C32 Ru2 C31 90.83(15)
C30 Ru2 C14 138.23(13)
C32 Ru2 C14 124.53(13)
C31 Ru2 C14 94.86(12)
C30 Ru2 C13 102.61(13)
C32 Ru2 C13 161.03(13)
C31 Ru2 C13 95.26(12)
C14 Ru2 C13 37.10(11)
C30 Ru2 C26 138.92(13)
C32 Ru2 C26 94.85(13)
C31 Ru2 C26 118.77(12)
C14 Ru2 C26 36.26(11)
C13 Ru2 C26 66.49(11)
C30 Ru2 Ru1 90.94(11)
C32 Ru2 Ru1 92.79(11)
C31 Ru2 Ru1 167.12(10)
C14 Ru2 Ru1 72.95(8)
C13 Ru2 Ru1 77.61(8)
C26 Ru2 Ru1 48.59(8)
C6 C1 C2 110.6(3)
C6 C1 P1 112.3(2)
C2 C1 P1 111.2(2)
C6 C1 H1 107.5
C2 C1 H1 107.5
P1 C1 H1 107.5
C3 C2 C1 110.8(3)
C3 C2 H2A 109.5
C1 C2 H2A 109.5
C3 C2 H2B 109.5
C1 C2 H2B 109.5
H2A C2 H2B 108.1
C4 C3 C2 112.3(3)
C4 C3 H3A 109.1
C2 C3 H3A 109.1
C4 C3 H3B 109.1
C2 C3 H3B 109.1
H3A C3 H3B 107.9
C3 C4 C5 110.6(3)
C3 C4 H4A 109.5
C5 C4 H4A 109.5
C3 C4 H4B 109.5
C5 C4 H4B 109.5
H4A C4 H4B 108.1
C6 C5 C4 111.2(3)
C6 C5 H5A 109.4
C4 C5 H5A 109.4
C6 C5 H5B 109.4
C4 C5 H5B 109.4
H5A C5 H5B 108.0
C5 C6 C1 111.6(3)
C5 C6 H6A 109.3
C1 C6 H6A 109.3
C5 C6 H6B 109.3
C1 C6 H6B 109.3
H6A C6 H6B 108.0
C8 C7 C12 110.9(3)
C8 C7 P1 113.1(2)
C12 C7 P1 113.9(2)
C8 C7 H7 106.1
C12 C7 H7 106.1
P1 C7 H7 106.1
C9 C8 C7 111.1(3)
C9 C8 H8A 109.4
C7 C8 H8A 109.4
C9 C8 H8B 109.4
C7 C8 H8B 109.4
H8A C8 H8B 108.0
C10 C9 C8 112.6(3)
C10 C9 H9A 109.1
C8 C9 H9A 109.1
C10 C9 H9B 109.1
C8 C9 H9B 109.1
H9A C9 H9B 107.8
C11 C10 C9 109.6(3)
C11 C10 H10A 109.7
C9 C10 H10A 109.7
C11 C10 H10B 109.7
C9 C10 H10B 109.7
H10A C10 H10B 108.2
C10 C11 C12 111.1(3)
C10 C11 H11A 109.4
C12 C11 H11A 109.4
C10 C11 H11B 109.4
C12 C11 H11B 109.4
H11A C11 H11B 108.0
C11 C12 C7 110.5(3)
C11 C12 H12A 109.5
C7 C12 H12A 109.5
C11 C12 H12B 109.5
C7 C12 H12B 109.5
H12A C12 H12B 108.1
C14 C13 C17 103.9(3)
C14 C13 P1 108.7(2)
C17 C13 P1 134.0(2)
C14 C13 Ru2 68.77(17)
C17 C13 Ru2 123.9(2)
P1 C13 Ru2 98.12(13)
C26 C14 C15 125.5(3)
C26 C14 C13 124.3(3)
C15 C14 C13 110.1(3)
C26 C14 Ru2 74.78(18)
C15 C14 Ru2 121.0(2)
C13 C14 Ru2 74.13(17)
C29 C15 C14 117.9(3)
C29 C15 C16 135.6(3)
C14 C15 C16 106.5(3)
C17 C16 C15 110.0(3)
C17 C16 H16 125.0
C15 C16 H16 125.0
C16 C17 C18 124.8(3)
C16 C17 C13 109.3(3)
C18 C17 C13 125.6(3)
C19 C18 C22 118.1(3)
C19 C18 C17 122.0(3)
C22 C18 C17 119.9(3)
C20 C19 C18 120.4(3)
C20 C19 C23 118.6(3)
C18 C19 C23 120.9(3)
C19 C20 C21 121.9(3)
C19 C20 H20 119.0
C21 C20 H20 119.0
C20 C21 C64 117.4(3)
C20 C21 C24 121.5(4)
C64 C21 C24 121.1(4)
C64 C22 C18 119.3(3)
C64 C22 C25 118.9(3)
C18 C22 C25 121.7(3)
C19 C23 H23A 109.5
C19 C23 H23B 109.5
H23A C23 H23B 109.5
C19 C23 H23C 109.5
H23A C23 H23C 109.5
H23B C23 H23C 109.5
C21 C24 H24A 109.5
C21 C24 H24B 109.5
H24A C24 H24B 109.5
C21 C24 H24C 109.5
H24A C24 H24C 109.5
H24B C24 H24C 109.5
C22 C25 H25A 109.5
C22 C25 H25B 109.5
H25A C25 H25B 109.5
C22 C25 H25C 109.5
H25A C25 H25C 109.5
H25B C25 H25C 109.5
C14 C26 C27 113.6(3)
C14 C26 Ru1 114.1(2)
C27 C26 Ru1 132.3(2)
C14 C26 Ru2 68.96(17)
C27 C26 Ru2 123.4(2)
Ru1 C26 Ru2 76.65(10)
C28 C27 C26 121.6(3)
C28 C27 H27 119.2
C26 C27 H27 119.2
C27 C28 C29 122.6(3)
C27 C28 H28 118.7
C29 C28 H28 118.7
C15 C29 C28 118.8(3)
C15 C29 H29 120.6
C28 C29 H29 120.6
O1 C30 Ru2 179.3(3)
O2 C31 Ru2 176.1(3)
O3 C32 Ru2 177.3(3)
O4 C33 Ru1 174.0(3)
O5 C34 Ru1 176.5(3)
O6 C35 Ru1 174.0(3)
C22 C64 C21 122.6(3)
C22 C64 H64 118.7
C21 C64 H64 118.7
C13 P1 C1 107.30(14)
C13 P1 C7 108.13(14)
C1 P1 C7 104.52(14)
C13 P1 Ru1 96.49(10)
C1 P1 Ru1 115.95(10)
C7 P1 Ru1 123.09(10)

loop_
_geom_bond_atom_site_label_1
_geom_bond_atom_site_label_2
_geom_bond_distance
Ru1 C33 1.906(4)
Ru1 C34 1.921(3)
Ru1 C35 1.952(3)
Ru1 C26 2.120(3)
Ru1 P1 2.4255(8)
Ru1 Ru2 2.7504(3)
Ru2 C30 1.891(3)
Ru2 C32 1.913(4)
Ru2 C31 1.942(3)
Ru2 C14 2.233(3)
Ru2 C13 2.304(3)
Ru2 C26 2.308(3)
C1 C6 1.531(4)
C1 C2 1.547(4)
C1 P1 1.851(3)
C1 H1 0.9900
C2 C3 1.532(4)
C2 H2A 0.9800
C2 H2B 0.9800
C3 C4 1.524(5)
C3 H3A 0.9800
C3 H3B 0.9800
C4 C5 1.534(5)
C4 H4A 0.9800
C4 H4B 0.9800
C5 C6 1.528(4)
C5 H5A 0.9800
C5 H5B 0.9800
C6 H6A 0.9800
C6 H6B 0.9800
C7 C8 1.539(4)
C7 C12 1.545(4)
C7 P1 1.874(3)
C7 H7 0.9900
C8 C9 1.536(5)
C8 H8A 0.9800
C8 H8B 0.9800
C9 C10 1.529(5)
C9 H9A 0.9800
C9 H9B 0.9800
C10 C11 1.525(5)
C10 H10A 0.9800
C10 H10B 0.9800
C11 C12 1.526(4)
C11 H11A 0.9800
C11 H11B 0.9800
C12 H12A 0.9800
C12 H12B 0.9800
C13 C14 1.445(4)
C13 C17 1.493(4)
C13 P1 1.811(3)
C14 C26 1.415(4)
C14 C15 1.426(4)
C15 C29 1.380(5)
C15 C16 1.442(5)
C16 C17 1.364(5)
C16 H16 0.9400
C17 C18 1.482(5)
C18 C19 1.408(5)
C18 C22 1.426(5)
C19 C20 1.389(5)
C19 C23 1.514(5)
C20 C21 1.393(5)
C20 H20 0.9400
C21 C64 1.395(6)
C21 C24 1.506(5)
C22 C64 1.388(5)
C22 C25 1.502(5)
C23 H23A 0.9700
C23 H23B 0.9700
C23 H23C 0.9700
C24 H24A 0.9700
C24 H24B 0.9700
C24 H24C 0.9700
C25 H25A 0.9700
C25 H25B 0.9700
C25 H25C 0.9700
C26 C27 1.434(5)
C27 C28 1.381(5)
C27 H27 0.9400
C28 C29 1.410(5)
C28 H28 0.9400
C29 H29 0.9400
C30 O1 1.144(4)
C31 O2 1.134(4)
C32 O3 1.139(4)
C33 O4 1.140(4)
C34 O5 1.134(4)
C35 O6 1.140(4)
C64 H64 0.9400

loop_
_geom_torsion_atom_site_label_1
_geom_torsion_atom_site_label_2
_geom_torsion_atom_site_label_3
_geom_torsion_atom_site_label_4
_geom_torsion
C33 Ru1 Ru2 C30 -161.7(2)
C34 Ru1 Ru2 C30 102.82(14)
C35 Ru1 Ru2 C30 12.73(14)
C26 Ru1 Ru2 C30 -172.16(15)
P1 Ru1 Ru2 C30 -80.85(11)
C33 Ru1 Ru2 C32 104.5(2)
C34 Ru1 Ru2 C32 9.00(14)
C35 Ru1 Ru2 C32 -81.09(15)
C26 Ru1 Ru2 C32 94.02(15)
P1 Ru1 Ru2 C32 -174.67(11)
C33 Ru1 Ru2 C31 -1.7(5)
C34 Ru1 Ru2 C31 -97.1(5)
C35 Ru1 Ru2 C31 172.8(5)
C26 Ru1 Ru2 C31 -12.1(5)
P1 Ru1 Ru2 C31 79.2(5)
C33 Ru1 Ru2 C14 -20.9(2)
C34 Ru1 Ru2 C14 -116.36(13)
C35 Ru1 Ru2 C14 153.55(13)
C26 Ru1 Ru2 C14 -31.34(13)
P1 Ru1 Ru2 C14 59.97(8)
C33 Ru1 Ru2 C13 -59.0(2)
C34 Ru1 Ru2 C13 -154.48(13)
C35 Ru1 Ru2 C13 115.43(13)
C26 Ru1 Ru2 C13 -69.46(13)
P1 Ru1 Ru2 C13 21.85(8)
C33 Ru1 Ru2 C26 10.5(2)
C34 Ru1 Ru2 C26 -85.02(15)
C35 Ru1 Ru2 C26 -175.11(15)
P1 Ru1 Ru2 C26 91.31(11)
C6 C1 C2 C3 54.7(4)
P1 C1 C2 C3 -179.8(2)
C1 C2 C3 C4 -55.2(4)
C2 C3 C4 C5 55.4(4)
C3 C4 C5 C6 -55.6(4)
C4 C5 C6 C1 56.5(4)
C2 C1 C6 C5 -55.8(3)
P1 C1 C6 C5 179.3(2)
C12 C7 C8 C9 53.2(4)
P1 C7 C8 C9 -177.5(2)
C7 C8 C9 C10 -54.0(4)
C8 C9 C10 C11 56.0(4)
C9 C10 C11 C12 -58.4(4)
C10 C11 C12 C7 59.0(4)
C8 C7 C12 C11 -55.9(4)
P1 C7 C12 C11 175.2(2)
C30 Ru2 C13 C14 166.21(19)
C32 Ru2 C13 C14 17.1(5)
C31 Ru2 C13 C14 -91.10(19)
C26 Ru2 C13 C14 28.05(17)
Ru1 Ru2 C13 C14 78.04(17)
C30 Ru2 C13 C17 -100.9(3)
C32 Ru2 C13 C17 110.0(4)
C31 Ru2 C13 C17 1.8(3)
C14 Ru2 C13 C17 92.9(3)
C26 Ru2 C13 C17 120.9(3)
Ru1 Ru2 C13 C17 170.9(3)
C30 Ru2 C13 P1 59.22(16)
C32 Ru2 C13 P1 -89.9(4)
C31 Ru2 C13 P1 161.91(15)
C14 Ru2 C13 P1 -107.0(2)
C26 Ru2 C13 P1 -78.95(14)
Ru1 Ru2 C13 P1 -28.95(10)
C17 C13 C14 C26 -179.7(3)
P1 C13 C14 C26 33.2(4)
Ru2 C13 C14 C26 -58.4(3)
C17 C13 C14 C15 -3.6(3)
P1 C13 C14 C15 -150.6(2)
Ru2 C13 C14 C15 117.7(2)
C17 C13 C14 Ru2 -121.3(2)
P1 C13 C14 Ru2 91.62(16)
C30 Ru2 C14 C26 112.8(2)
C32 Ru2 C14 C26 -40.1(2)
C31 Ru2 C14 C26 -134.5(2)
C13 Ru2 C14 C26 133.2(3)
Ru1 Ru2 C14 C26 41.28(16)
C30 Ru2 C14 C15 -124.7(3)
C32 Ru2 C14 C15 82.4(3)
C31 Ru2 C14 C15 -12.0(3)
C13 Ru2 C14 C15 -104.3(3)
C26 Ru2 C14 C15 122.5(3)
Ru1 Ru2 C14 C15 163.8(3)
C30 Ru2 C14 C13 -20.4(3)
C32 Ru2 C14 C13 -173.33(19)
C31 Ru2 C14 C13 92.30(19)
C26 Ru2 C14 C13 -133.2(3)
Ru1 Ru2 C14 C13 -91.92(17)
C26 C14 C15 C29 -2.8(5)
C13 C14 C15 C29 -178.9(3)
Ru2 C14 C15 C29 -95.7(3)
C26 C14 C15 C16 178.8(3)
C13 C14 C15 C16 2.7(3)
Ru2 C14 C15 C16 85.8(3)
C29 C15 C16 C17 -178.6(4)
C14 C15 C16 C17 -0.6(4)
C15 C16 C17 C18 172.4(3)
C15 C16 C17 C13 -1.7(4)
C14 C13 C17 C16 3.2(3)
P1 C13 C17 C16 137.5(3)
Ru2 C13 C17 C16 -70.3(3)
C14 C13 C17 C18 -170.8(3)
P1 C13 C17 C18 -36.5(5)
Ru2 C13 C17 C18 115.7(3)
C16 C17 C18 C19 118.3(4)
C13 C17 C18 C19 -68.7(4)
C16 C17 C18 C22 -62.2(4)
C13 C17 C18 C22 110.9(4)
C22 C18 C19 C20 -3.5(5)
C17 C18 C19 C20 176.0(3)
C22 C18 C19 C23 172.7(3)
C17 C18 C19 C23 -7.8(5)
C18 C19 C20 C21 0.4(5)
C23 C19 C20 C21 -175.9(3)
C19 C20 C21 C64 2.7(5)
C19 C20 C21 C24 179.9(3)
C19 C18 C22 C64 3.6(4)
C17 C18 C22 C64 -175.9(3)
C19 C18 C22 C25 -176.4(3)
C17 C18 C22 C25 4.0(5)
C15 C14 C26 C27 0.9(4)
C13 C14 C26 C27 176.5(3)
Ru2 C14 C26 C27 118.4(3)
C15 C14 C26 Ru1 178.9(2)
C13 C14 C26 Ru1 -5.6(4)
Ru2 C14 C26 Ru1 -63.69(16)
C15 C14 C26 Ru2 -117.4(3)
C13 C14 C26 Ru2 58.1(3)
C33 Ru1 C26 C14 -115.7(2)
C34 Ru1 C26 C14 154.6(2)
C35 Ru1 C26 C14 76.0(5)
P1 Ru1 C26 C14 -16.8(2)
Ru2 Ru1 C26 C14 59.3(2)
C33 Ru1 C26 C27 61.7(3)
C34 Ru1 C26 C27 -27.9(3)
C35 Ru1 C26 C27 -106.5(5)
P1 Ru1 C26 C27 160.7(3)
Ru2 Ru1 C26 C27 -123.2(3)
C33 Ru1 C26 Ru2 -175.03(11)
C34 Ru1 C26 Ru2 95.30(12)
C35 Ru1 C26 Ru2 16.7(5)
P1 Ru1 C26 Ru2 -76.09(6)
C30 Ru2 C26 C14 -110.8(2)
C32 Ru2 C26 C14 147.8(2)
C31 Ru2 C26 C14 54.2(2)
C13 Ru2 C26 C14 -28.66(17)
Ru1 Ru2 C26 C14 -122.8(2)
C30 Ru2 C26 C27 144.1(3)
C32 Ru2 C26 C27 42.7(3)
C31 Ru2 C26 C27 -50.9(3)
C14 Ru2 C26 C27 -105.1(3)
C13 Ru2 C26 C27 -133.7(3)
Ru1 Ru2 C26 C27 132.2(3)
C30 Ru2 C26 Ru1 12.0(2)
C32 Ru2 C26 Ru1 -89.44(13)
C31 Ru2 C26 Ru1 176.94(12)
C14 Ru2 C26 Ru1 122.8(2)
C13 Ru2 C26 Ru1 94.11(12)
C14 C26 C27 C28 1.4(4)
Ru1 C26 C27 C28 -176.0(3)
Ru2 C26 C27 C28 81.0(4)
C26 C27 C28 C29 -2.0(5)
C14 C15 C29 C28 2.2(5)
C16 C15 C29 C28 -179.9(3)
C27 C28 C29 C15 0.0(5)
C32 Ru2 C30 O1 161(33)
C31 Ru2 C30 O1 -108(33)
C14 Ru2 C30 O1 3(33)
C13 Ru2 C30 O1 -10(33)
C26 Ru2 C30 O1 59(33)
Ru1 Ru2 C30 O1 68(33)
C30 Ru2 C31 O2 -73(5)
C32 Ru2 C31 O2 21(4)
C14 Ru2 C31 O2 146(4)
C13 Ru2 C31 O2 -177(4)
C26 Ru2 C31 O2 117(4)
Ru1 Ru2 C31 O2 128(4)
C30 Ru2 C32 O3 167(7)
C31 Ru2 C32 O3 66(7)
C14 Ru2 C32 O3 -30(7)
C13 Ru2 C32 O3 -43(7)
C26 Ru2 C32 O3 -53(7)
Ru1 Ru2 C32 O3 -102(7)
C34 Ru1 C33 O4 24(3)
C35 Ru1 C33 O4 113(3)
C26 Ru1 C33 O4 -63(3)
P1 Ru1 C33 O4 -146(3)
Ru2 Ru1 C33 O4 -72(3)
C33 Ru1 C34 O5 8(5)
C35 Ru1 C34 O5 -90(5)
C26 Ru1 C34 O5 105(5)
P1 Ru1 C34 O5 145(5)
Ru2 Ru1 C34 O5 160(5)
C33 Ru1 C35 O6 -88(3)
C34 Ru1 C35 O6 2(3)
C26 Ru1 C35 O6 80(3)
P1 Ru1 C35 O6 171(3)
Ru2 Ru1 C35 O6 95(3)
C18 C22 C64 C21 -0.6(5)
C25 C22 C64 C21 179.4(3)
C20 C21 C64 C22 -2.5(5)
C24 C21 C64 C22 -179.8(3)
C14 C13 P1 C1 82.2(2)
C17 C13 P1 C1 -50.6(3)
Ru2 C13 P1 C1 152.45(13)
C14 C13 P1 C7 -165.6(2)
C17 C13 P1 C7 61.6(3)
Ru2 C13 P1 C7 -95.33(14)
C14 C13 P1 Ru1 -37.6(2)
C17 C13 P1 Ru1 -170.4(3)
Ru2 C13 P1 Ru1 32.66(10)
C6 C1 P1 C13 -49.7(2)
C2 C1 P1 C13 -174.3(2)
C6 C1 P1 C7 -164.3(2)
C2 C1 P1 C7 71.1(2)
C6 C1 P1 Ru1 56.8(2)
C2 C1 P1 Ru1 -67.8(2)
C8 C7 P1 C13 145.8(2)
C12 C7 P1 C13 -86.4(2)
C8 C7 P1 C1 -100.1(2)
C12 C7 P1 C1 27.7(3)
C8 C7 P1 Ru1 35.0(3)
C12 C7 P1 Ru1 162.76(17)
C33 Ru1 P1 C13 123.93(14)
C34 Ru1 P1 C13 -11.9(5)
C35 Ru1 P1 C13 -135.81(14)
C26 Ru1 P1 C13 27.81(13)
Ru2 Ru1 P1 C13 -27.75(10)
C33 Ru1 P1 C1 11.09(15)
C34 Ru1 P1 C1 -124.8(5)
C35 Ru1 P1 C1 111.35(15)
C26 Ru1 P1 C1 -85.04(14)
Ru2 Ru1 P1 C1 -140.60(11)
C33 Ru1 P1 C7 -119.46(15)
C34 Ru1 P1 C7 104.7(5)
C35 Ru1 P1 C7 -19.20(16)
C26 Ru1 P1 C7 144.42(15)
Ru2 Ru1 P1 C7 88.86(12)
